data_1507015
loop_
_publ_author_name
'Shotwell, Sandra'
'Windscheif, Paul M.'
'Smith, Mark D.'
'Bunz, Uwe H. F.'

_publ_section_title
;
 Pyridine-capped, oligomeric (o-phenyleneethynylene)s.
;
_journal_issue 23
_journal_name_full 'Organic letters'
_journal_page_first 4151
_journal_page_last 4154
_journal_paper_doi 10.1021/ol048609i
_journal_volume 6
_journal_year 2004
_chemical_formula_moiety 'C42 H32 N2 O6'
_chemical_formula_sum 'C42 H32 N2 O6'
_chemical_formula_weight 660.70
_chemical_name_systematic
;
  ?
;
_space_group_IT_number 14
_symmetry_cell_setting monoclinic
_symmetry_space_group_name_Hall '-P 2ybc'
_symmetry_space_group_name_H-M 'P 1 21/c 1'
_atom_sites_solution_hydrogens geom
_atom_sites_solution_primary direct
_atom_sites_solution_secondary difmap
_audit_creation_method SHELXL-97
_cell_angle_alpha 90.00
_cell_angle_beta 97.171(2)
_cell_angle_gamma 90.00
_cell_formula_units_Z 4
_cell_length_a 15.6207(14)
_cell_length_b 8.2864(7)
_cell_length_c 25.983(2)
_cell_measurement_reflns_used 4475
_cell_measurement_temperature 150(2)
_cell_measurement_theta_max 24.012
_cell_measurement_theta_min 2.178
_cell_volume 3336.9(5)
_computing_cell_refinement 'SAINT+ NT V6.22 (Bruker, 2001)'
_computing_data_collection 'SMART NT V5.625 (Bruker, 1998)'
_computing_data_reduction 'SAINT+ NT V6.22'
_computing_molecular_graphics 'SHELXTL V6.1 (Sheldrick, 2000)'
_computing_publication_material 'SHELXTL V6.1'
_computing_structure_refinement 'SHELXL-97 (Sheldrick, 1997)'
_computing_structure_solution 'SHELXS-97 (Sheldrick, 1990)'
_diffrn_ambient_temperature 150(2)
_diffrn_measured_fraction_theta_full 0.996
_diffrn_measured_fraction_theta_max 0.996
_diffrn_measurement_device_type 'Bruker SMART APEX CCD diffractometer'
_diffrn_measurement_method 'omega scans'
_diffrn_radiation_monochromator graphite
_diffrn_radiation_source 'fine-focus sealed tube'
_diffrn_radiation_type MoK\a
_diffrn_radiation_wavelength 0.71073
_diffrn_reflns_av_R_equivalents 0.0396
_diffrn_reflns_av_sigmaI/netI 0.0583
_diffrn_reflns_limit_h_max 12
_diffrn_reflns_limit_h_min -17
_diffrn_reflns_limit_k_max 9
_diffrn_reflns_limit_k_min -8
_diffrn_reflns_limit_l_max 29
_diffrn_reflns_limit_l_min -22
_diffrn_reflns_number 11947
_diffrn_reflns_theta_full 24.12
_diffrn_reflns_theta_max 24.12
_diffrn_reflns_theta_min 1.58
_diffrn_standards_decay_% none
_exptl_absorpt_coefficient_mu 0.088
_exptl_absorpt_correction_type none
_exptl_crystal_colour yellow
_exptl_crystal_density_diffrn 1.315
_exptl_crystal_density_method 'not measured'
_exptl_crystal_description needle
_exptl_crystal_F_000 1384
_exptl_crystal_size_max 0.82
_exptl_crystal_size_mid 0.20
_exptl_crystal_size_min 0.10
_refine_diff_density_max 0.222
_refine_diff_density_min -0.166
_refine_diff_density_rms 0.039
_refine_ls_extinction_method none
_refine_ls_goodness_of_fit_ref 1.015
_refine_ls_hydrogen_treatment refU
_refine_ls_matrix_type full
_refine_ls_number_parameters 489
_refine_ls_number_reflns 5294
_refine_ls_number_restraints 0
_refine_ls_restrained_S_all 1.015
_refine_ls_R_factor_all 0.0746
_refine_ls_R_factor_gt 0.0482
_refine_ls_shift/su_max 0.000
_refine_ls_shift/su_mean 0.000
_refine_ls_structure_factor_coef Fsqd
_refine_ls_weighting_details
; calc
  [0.00000+1.00000exp(0.99(sin\q/\l)^2^)]/
    [\s^2^(Fo^2^)+0.0000+0.2000*P+(0.0442P)^2^+0.0000sin\q/\l]
  where P = 0.33333Fo^2^ + 0.66667Fc^2^
;
_refine_ls_weighting_scheme calc
_refine_ls_wR_factor_gt 0.0982
_refine_ls_wR_factor_ref 0.1080
_reflns_number_gt 3608
_reflns_number_total 5294
_reflns_threshold_expression >2sigma(I)
_cod_data_source_file ol048609isi20040722_114432.cif
_cod_data_source_block 3
_cod_depositor_comments
;
The following automatic conversions were performed:

'_symmetry_cell_setting' value 'Monoclinic' changed to 'monoclinic'
according to /home/saulius/struct/CIF-dictionaries/cif_core.dic
dictionary named 'cif_core.dic' version 2.4.1 from 2010-06-29.

Automatic conversion script
Id: cif_fix_values 1715 2011-07-08 13:25:40Z adriana 
;
_cod_original_cell_volume 3337.0(5)
_cod_original_sg_symbol_H-M 'P 21/c'
_cod_database_code 1507015

loop_
_symmetry_equiv_pos_as_xyz
'x, y, z'
'-x, y+1/2, -z+1/2'
'-x, -y, -z'
'x, -y-1/2, z-1/2'

loop_
_atom_site_label
_atom_site_type_symbol
_atom_site_fract_x
_atom_site_fract_y
_atom_site_fract_z
_atom_site_U_iso_or_equiv
_atom_site_adp_type
_atom_site_occupancy
_atom_site_symmetry_multiplicity
_atom_site_calc_flag
_atom_site_refinement_flags
C1 C 0.64346(16) -0.1887(3) 0.33911(10) 0.0456(7) Uani 1 1 d .
H1 H 0.6245 -0.2903 0.3503 0.050(8) Uiso 1 1 calc R
C2 C 0.72514(17) -0.0458(4) 0.28967(10) 0.0511(7) Uani 1 1 d .
H2 H 0.7648 -0.0419 0.2648 0.062(8) Uiso 1 1 calc R
C3 C 0.69641(17) 0.0984(3) 0.30790(10) 0.0484(7) Uani 1 1 d .
H3 H 0.7164 0.1983 0.2960 0.059(8) Uiso 1 1 calc R
C4 C 0.63846(16) 0.0955(3) 0.34359(10) 0.0433(7) Uani 1 1 d .
H4 H 0.6185 0.1932 0.3570 0.043(7) Uiso 1 1 calc R
C5 C 0.60955(15) -0.0520(3) 0.35965(9) 0.0372(6) Uani 1 1 d .
C6 C 0.54549(16) -0.0662(3) 0.39456(9) 0.0368(6) Uani 1 1 d .
C7 C 0.49063(16) -0.0779(3) 0.42210(9) 0.0360(6) Uani 1 1 d .
C8 C 0.42400(14) -0.0888(3) 0.45505(9) 0.0323(6) Uani 1 1 d .
C9 C 0.41709(15) -0.2263(3) 0.48560(9) 0.0332(6) Uani 1 1 d .
H9 H 0.4573 -0.3118 0.4844 0.041(7) Uiso 1 1 calc R
C10 C 0.35360(15) -0.2401(3) 0.51726(9) 0.0323(6) Uani 1 1 d .
C11 C 0.29381(14) -0.1135(3) 0.51949(9) 0.0324(6) Uani 1 1 d .
C12 C 0.30019(14) 0.0225(3) 0.48977(9) 0.0335(6) Uani 1 1 d .
H12 H 0.2599 0.1077 0.4911 0.040(7) Uiso 1 1 calc R
C13 C 0.36503(15) 0.0370(3) 0.45764(9) 0.0324(6) Uani 1 1 d .
C14 C 0.39704(16) -0.5053(3) 0.54335(10) 0.0417(7) Uani 1 1 d .
H14A H 0.3896 -0.5408 0.5071 0.040(7) Uiso 1 1 calc R
H14B H 0.3809 -0.5931 0.5655 0.066(8) Uiso 1 1 calc R
H14C H 0.4575 -0.4759 0.5537 0.047(7) Uiso 1 1 calc R
C15 C 0.18009(16) -0.0044(3) 0.56190(10) 0.0438(7) Uani 1 1 d .
H15A H 0.2171 0.0828 0.5773 0.045(7) Uiso 1 1 calc R
H15B H 0.1397 -0.0367 0.5860 0.056(8) Uiso 1 1 calc R
H15C H 0.1477 0.0332 0.5294 0.039(7) Uiso 1 1 calc R
C16 C 0.36971(15) 0.1808(3) 0.42702(9) 0.0363(6) Uani 1 1 d .
C17 C 0.36967(15) 0.3011(3) 0.40190(10) 0.0368(6) Uani 1 1 d .
C18 C 0.36240(15) 0.4502(3) 0.37363(9) 0.0332(6) Uani 1 1 d .
C19 C 0.41916(15) 0.4893(3) 0.33802(9) 0.0337(6) Uani 1 1 d .
H19 H 0.4636 0.4156 0.3322 0.037(6) Uiso 1 1 calc R
C20 C 0.41178(15) 0.6330(3) 0.31115(9) 0.0313(6) Uani 1 1 d .
C21 C 0.34593(15) 0.7424(3) 0.31980(9) 0.0318(6) Uani 1 1 d .
C22 C 0.28989(15) 0.7040(3) 0.35449(9) 0.0337(6) Uani 1 1 d .
H22 H 0.2454 0.7778 0.3600 0.035(6) Uiso 1 1 calc R
C23 C 0.29690(14) 0.5585(3) 0.38192(9) 0.0323(6) Uani 1 1 d .
C24 C 0.51964(16) 0.5612(3) 0.25813(10) 0.0424(7) Uani 1 1 d .
H24A H 0.5628 0.5284 0.2869 0.040(7) Uiso 1 1 calc R
H24B H 0.5488 0.6062 0.2301 0.063(8) Uiso 1 1 calc R
H24C H 0.4854 0.4672 0.2453 0.067(9) Uiso 1 1 calc R
C25 C 0.27474(16) 0.9918(3) 0.29687(10) 0.0440(7) Uani 1 1 d .
H25A H 0.2187 0.9381 0.2891 0.041(7) Uiso 1 1 calc R
H25B H 0.2779 1.0827 0.2731 0.042(7) Uiso 1 1 calc R
H25C H 0.2814 1.0314 0.3327 0.048(7) Uiso 1 1 calc R
C26 C 0.23763(15) 0.5185(3) 0.41793(9) 0.0348(6) Uani 1 1 d .
C27 C 0.19087(15) 0.4741(3) 0.44815(9) 0.0352(6) Uani 1 1 d .
C28 C 0.13566(15) 0.4167(3) 0.48445(9) 0.0324(6) Uani 1 1 d .
C29 C 0.15497(15) 0.4513(3) 0.53727(9) 0.0344(6) Uani 1 1 d .
H29 H 0.2038 0.5160 0.5489 0.027(6) Uiso 1 1 calc R
C30 C 0.10435(15) 0.3930(3) 0.57262(9) 0.0337(6) Uani 1 1 d .
C31 C 0.03181(15) 0.2974(3) 0.55587(9) 0.0345(6) Uani 1 1 d .
C32 C 0.01103(15) 0.2666(3) 0.50405(9) 0.0339(6) Uani 1 1 d .
H32 H -0.0391 0.2051 0.4926 0.026(6) Uiso 1 1 calc R
C33 C 0.06293(15) 0.3247(3) 0.46758(9) 0.0323(6) Uani 1 1 d .
C34 C 0.18728(18) 0.5269(3) 0.64250(11) 0.0519(7) Uani 1 1 d .
H34A H 0.2423 0.4825 0.6346 0.060(8) Uiso 1 1 calc R
H34B H 0.1893 0.5414 0.6801 0.076(9) Uiso 1 1 calc R
H34C H 0.1770 0.6314 0.6251 0.050(8) Uiso 1 1 calc R
C35 C -0.08479(17) 0.1402(3) 0.57897(11) 0.0479(7) Uani 1 1 d .
H35A H -0.1289 0.2001 0.5565 0.055(8) Uiso 1 1 calc R
H35B H -0.1089 0.1032 0.6099 0.056(8) Uiso 1 1 calc R
H35C H -0.0660 0.0469 0.5601 0.049(7) Uiso 1 1 calc R
C36 C 0.04118(15) 0.2869(3) 0.41344(10) 0.0350(6) Uani 1 1 d .
C37 C 0.02576(16) 0.2557(3) 0.36893(11) 0.0386(6) Uani 1 1 d .
C38 C 0.00612(17) 0.2185(3) 0.31437(10) 0.0442(7) Uani 1 1 d .
C39 C 0.0653(2) 0.2433(3) 0.27971(12) 0.0592(8) Uani 1 1 d .
H39 H 0.1216 0.2825 0.2912 0.069(10) Uiso 1 1 calc R
C40 C 0.0403(3) 0.2094(4) 0.22788(12) 0.0707(10) Uani 1 1 d .
H40 H 0.0792 0.2251 0.2030 0.085(10) Uiso 1 1 calc R
C41 C -0.0413(3) 0.1529(4) 0.21299(12) 0.0714(10) Uani 1 1 d .
H41 H -0.0573 0.1304 0.1772 0.075(10) Uiso 1 1 calc R
C42 C -0.0738(2) 0.1590(3) 0.29460(11) 0.0572(8) Uani 1 1 d .
H42 H -0.1140 0.1389 0.3184 0.061(8) Uiso 1 1 calc R
N1 N 0.70034(15) -0.1901(3) 0.30496(9) 0.0555(6) Uani 1 1 d .
N2 N -0.09902(17) 0.1275(3) 0.24455(9) 0.0704(8) Uani 1 1 d .
O1 O 0.34359(10) -0.36918(17) 0.54880(6) 0.0375(4) Uani 1 1 d .
O2 O 0.23224(10) -0.13955(18) 0.55161(6) 0.0385(4) Uani 1 1 d .
O3 O 0.46422(10) 0.68058(17) 0.27589(6) 0.0389(4) Uani 1 1 d .
O4 O 0.34220(10) 0.87942(17) 0.29066(6) 0.0390(4) Uani 1 1 d .
O5 O 0.11936(11) 0.4186(2) 0.62457(6) 0.0451(4) Uani 1 1 d .
O6 O -0.01307(11) 0.24247(19) 0.59396(6) 0.0444(5) Uani 1 1 d .

loop_
_atom_site_aniso_label
_atom_site_aniso_U_11
_atom_site_aniso_U_22
_atom_site_aniso_U_33
_atom_site_aniso_U_23
_atom_site_aniso_U_13
_atom_site_aniso_U_12
C1 0.0539(17) 0.0405(16) 0.0431(17) 0.0008(13) 0.0089(14) 0.0009(14)
C2 0.0473(17) 0.067(2) 0.0404(17) -0.0020(15) 0.0112(14) -0.0061(15)
C3 0.0507(17) 0.0531(18) 0.0408(17) 0.0059(14) 0.0039(14) -0.0138(14)
C4 0.0485(16) 0.0430(17) 0.0380(16) -0.0023(13) 0.0033(13) -0.0032(13)
C5 0.0404(14) 0.0385(15) 0.0318(14) -0.0001(12) 0.0006(12) -0.0039(12)
C6 0.0421(14) 0.0346(14) 0.0329(14) 0.0002(11) 0.0016(13) -0.0024(12)
C7 0.0438(15) 0.0262(14) 0.0364(15) -0.0005(11) -0.0008(13) -0.0005(11)
C8 0.0370(13) 0.0292(13) 0.0300(14) -0.0012(11) 0.0011(11) -0.0025(11)
C9 0.0354(13) 0.0264(13) 0.0370(15) 0.0011(11) 0.0014(11) 0.0038(11)
C10 0.0394(14) 0.0244(13) 0.0330(14) 0.0018(11) 0.0044(11) -0.0013(11)
C11 0.0324(13) 0.0305(13) 0.0343(14) -0.0018(11) 0.0044(11) -0.0014(11)
C12 0.0367(14) 0.0259(13) 0.0375(15) -0.0001(11) 0.0035(11) 0.0050(11)
C13 0.0399(14) 0.0257(13) 0.0305(14) 0.0014(10) -0.0001(11) -0.0023(11)
C14 0.0506(17) 0.0329(15) 0.0426(17) 0.0077(12) 0.0097(13) 0.0113(13)
C15 0.0474(15) 0.0401(16) 0.0449(17) 0.0003(13) 0.0092(14) 0.0089(13)
C16 0.0420(15) 0.0321(15) 0.0347(15) -0.0005(12) 0.0050(12) -0.0021(12)
C17 0.0431(15) 0.0326(14) 0.0350(15) -0.0001(12) 0.0059(12) -0.0007(12)
C18 0.0433(14) 0.0262(13) 0.0296(14) 0.0025(11) 0.0023(11) -0.0028(11)
C19 0.0395(14) 0.0283(13) 0.0339(14) -0.0025(11) 0.0068(11) 0.0018(11)
C20 0.0379(13) 0.0296(13) 0.0279(13) -0.0004(10) 0.0100(11) -0.0052(11)
C21 0.0411(14) 0.0225(13) 0.0325(14) 0.0009(10) 0.0069(11) -0.0030(11)
C22 0.0364(14) 0.0310(14) 0.0346(14) 0.0005(11) 0.0088(11) 0.0031(11)
C23 0.0379(13) 0.0299(13) 0.0294(13) 0.0009(11) 0.0047(11) -0.0032(11)
C24 0.0440(15) 0.0400(16) 0.0451(17) -0.0008(13) 0.0132(14) 0.0071(13)
C25 0.0553(18) 0.0323(14) 0.0465(18) 0.0074(13) 0.0147(13) 0.0089(13)
C26 0.0396(14) 0.0327(14) 0.0316(14) 0.0030(11) 0.0028(12) 0.0020(11)
C27 0.0412(14) 0.0298(14) 0.0347(15) 0.0054(11) 0.0056(12) 0.0028(11)
C28 0.0373(14) 0.0254(13) 0.0361(15) 0.0052(11) 0.0106(11) 0.0053(11)
C29 0.0352(14) 0.0302(14) 0.0380(15) 0.0036(11) 0.0057(11) 0.0024(11)
C30 0.0403(14) 0.0315(14) 0.0297(14) 0.0026(11) 0.0060(11) 0.0070(11)
C31 0.0372(14) 0.0317(13) 0.0377(15) 0.0055(11) 0.0163(12) 0.0069(11)
C32 0.0324(13) 0.0300(13) 0.0399(16) 0.0000(11) 0.0075(11) 0.0023(11)
C33 0.0381(14) 0.0264(13) 0.0334(15) 0.0052(11) 0.0083(11) 0.0095(11)
C34 0.064(2) 0.0525(18) 0.0388(17) -0.0031(14) 0.0048(14) -0.0085(16)
C35 0.0537(17) 0.0399(16) 0.0547(18) 0.0021(14) 0.0248(15) -0.0042(14)
C36 0.0346(14) 0.0293(14) 0.0424(17) 0.0075(12) 0.0094(12) 0.0025(11)
C37 0.0461(16) 0.0345(15) 0.0359(17) 0.0046(12) 0.0086(12) 0.0012(12)
C38 0.0564(18) 0.0393(15) 0.0385(17) 0.0024(12) 0.0122(14) 0.0028(13)
C39 0.068(2) 0.063(2) 0.051(2) 0.0009(15) 0.0261(17) -0.0011(16)
C40 0.107(3) 0.067(2) 0.047(2) -0.0027(16) 0.042(2) -0.003(2)
C41 0.123(3) 0.061(2) 0.0321(19) -0.0011(15) 0.018(2) -0.006(2)
C42 0.066(2) 0.069(2) 0.0388(18) -0.0038(15) 0.0137(16) -0.0060(16)
N1 0.0636(16) 0.0582(16) 0.0473(15) -0.0054(12) 0.0176(13) 0.0019(13)
N2 0.0839(19) 0.092(2) 0.0361(16) -0.0136(14) 0.0090(14) -0.0083(15)
O1 0.0444(10) 0.0262(9) 0.0431(11) 0.0076(8) 0.0108(8) 0.0067(8)
O2 0.0423(10) 0.0332(9) 0.0422(11) 0.0059(7) 0.0138(8) 0.0076(8)
O3 0.0459(10) 0.0310(9) 0.0436(11) 0.0012(8) 0.0205(8) 0.0018(8)
O4 0.0495(10) 0.0283(9) 0.0424(10) 0.0087(8) 0.0178(8) 0.0050(8)
O5 0.0533(11) 0.0497(11) 0.0329(10) 0.0003(8) 0.0075(9) -0.0046(9)
O6 0.0473(10) 0.0498(11) 0.0396(11) 0.0024(8) 0.0192(9) -0.0050(9)

loop_
_atom_type_symbol
_atom_type_description
_atom_type_scat_dispersion_real
_atom_type_scat_dispersion_imag
_atom_type_scat_source
C C 0.0033 0.0016 'International Tables Vol C Tables 4.2.6.8 and 6.1.1.4'
H H 0.0000 0.0000 'International Tables Vol C Tables 4.2.6.8 and 6.1.1.4'
N N 0.0061 0.0033 'International Tables Vol C Tables 4.2.6.8 and 6.1.1.4'
O O 0.0106 0.0060 'International Tables Vol C Tables 4.2.6.8 and 6.1.1.4'

loop_
_geom_angle_atom_site_label_1
_geom_angle_atom_site_label_2
_geom_angle_atom_site_label_3
_geom_angle
N1 C1 C5 125.6(2)
N1 C1 H1 117.2
C5 C1 H1 117.2
N1 C2 C3 123.7(2)
N1 C2 H2 118.1
C3 C2 H2 118.1
C4 C3 C2 119.1(2)
C4 C3 H3 120.5
C2 C3 H3 120.5
C3 C4 C5 119.1(2)
C3 C4 H4 120.5
C5 C4 H4 120.5
C4 C5 C1 116.8(2)
C4 C5 C6 122.8(2)
C1 C5 C6 120.4(2)
C7 C6 C5 178.0(3)
C6 C7 C8 178.9(3)
C13 C8 C9 118.8(2)
C13 C8 C7 120.9(2)
C9 C8 C7 120.3(2)
C10 C9 C8 121.4(2)
C10 C9 H9 119.3
C8 C9 H9 119.3
O1 C10 C9 124.8(2)
O1 C10 C11 115.53(19)
C9 C10 C11 119.7(2)
O2 C11 C12 125.3(2)
O2 C11 C10 115.30(19)
C12 C11 C10 119.4(2)
C11 C12 C13 121.0(2)
C11 C12 H12 119.5
C13 C12 H12 119.5
C12 C13 C8 119.8(2)
C12 C13 C16 119.5(2)
C8 C13 C16 120.7(2)
O1 C14 H14A 109.5
O1 C14 H14B 109.5
H14A C14 H14B 109.5
O1 C14 H14C 109.5
H14A C14 H14C 109.5
H14B C14 H14C 109.5
O2 C15 H15A 109.5
O2 C15 H15B 109.5
H15A C15 H15B 109.5
O2 C15 H15C 109.5
H15A C15 H15C 109.5
H15B C15 H15C 109.5
C17 C16 C13 177.0(3)
C16 C17 C18 174.6(3)
C19 C18 C23 119.4(2)
C19 C18 C17 121.5(2)
C23 C18 C17 119.1(2)
C20 C19 C18 121.1(2)
C20 C19 H19 119.5
C18 C19 H19 119.5
O3 C20 C19 124.9(2)
O3 C20 C21 115.70(19)
C19 C20 C21 119.4(2)
O4 C21 C22 124.9(2)
O4 C21 C20 115.39(19)
C22 C21 C20 119.7(2)
C21 C22 C23 121.3(2)
C21 C22 H22 119.3
C23 C22 H22 119.3
C22 C23 C18 119.2(2)
C22 C23 C26 121.1(2)
C18 C23 C26 119.7(2)
O3 C24 H24A 109.5
O3 C24 H24B 109.5
H24A C24 H24B 109.5
O3 C24 H24C 109.5
H24A C24 H24C 109.5
H24B C24 H24C 109.5
O4 C25 H25A 109.5
O4 C25 H25B 109.5
H25A C25 H25B 109.5
O4 C25 H25C 109.5
H25A C25 H25C 109.5
H25B C25 H25C 109.5
C27 C26 C23 175.2(2)
C26 C27 C28 178.5(2)
C33 C28 C29 119.3(2)
C33 C28 C27 120.5(2)
C29 C28 C27 120.2(2)
C30 C29 C28 120.9(2)
C30 C29 H29 119.6
C28 C29 H29 119.6
O5 C30 C29 124.6(2)
O5 C30 C31 115.4(2)
C29 C30 C31 120.0(2)
O6 C31 C32 124.9(2)
O6 C31 C30 115.6(2)
C32 C31 C30 119.5(2)
C31 C32 C33 120.9(2)
C31 C32 H32 119.6
C33 C32 H32 119.6
C28 C33 C32 119.4(2)
C28 C33 C36 120.7(2)
C32 C33 C36 119.9(2)
O5 C34 H34A 109.5
O5 C34 H34B 109.5
H34A C34 H34B 109.5
O5 C34 H34C 109.5
H34A C34 H34C 109.5
H34B C34 H34C 109.5
O6 C35 H35A 109.5
O6 C35 H35B 109.5
H35A C35 H35B 109.5
O6 C35 H35C 109.5
H35A C35 H35C 109.5
H35B C35 H35C 109.5
C37 C36 C33 178.1(3)
C36 C37 C38 179.4(3)
C42 C38 C39 117.2(3)
C42 C38 C37 120.8(2)
C39 C38 C37 122.0(3)
C40 C39 C38 118.2(3)
C40 C39 H39 120.9
C38 C39 H39 120.9
C41 C40 C39 119.0(3)
C41 C40 H40 120.5
C39 C40 H40 120.5
N2 C41 C40 124.6(3)
N2 C41 H41 117.7
C40 C41 H41 117.7
N2 C42 C38 125.1(3)
N2 C42 H42 117.5
C38 C42 H42 117.5
C1 N1 C2 115.7(2)
C41 N2 C42 115.9(3)
C10 O1 C14 116.63(17)
C11 O2 C15 116.83(17)
C20 O3 C24 117.19(17)
C21 O4 C25 117.45(17)
C30 O5 C34 116.96(19)
C31 O6 C35 117.4(2)

loop_
_geom_bond_atom_site_label_1
_geom_bond_atom_site_label_2
_geom_bond_distance
C1 N1 1.332(3)
C1 C5 1.386(3)
C1 H1 0.9500
C2 N1 1.333(3)
C2 C3 1.381(4)
C2 H2 0.9500
C3 C4 1.375(3)
C3 H3 0.9500
C4 C5 1.385(3)
C4 H4 0.9500
C5 C6 1.437(3)
C6 C7 1.187(3)
C7 C8 1.431(3)
C8 C13 1.398(3)
C8 C9 1.400(3)
C9 C10 1.370(3)
C9 H9 0.9500
C10 O1 1.368(3)
C10 C11 1.411(3)
C11 O2 1.367(2)
C11 C12 1.377(3)
C12 C13 1.396(3)
C12 H12 0.9500
C13 C16 1.440(3)
C14 O1 1.421(2)
C14 H14A 0.9800
C14 H14B 0.9800
C14 H14C 0.9800
C15 O2 1.429(3)
C15 H15A 0.9800
C15 H15B 0.9800
C15 H15C 0.9800
C16 C17 1.191(3)
C17 C18 1.435(3)
C18 C19 1.397(3)
C18 C23 1.398(3)
C19 C20 1.378(3)
C19 H19 0.9500
C20 O3 1.361(2)
C20 C21 1.410(3)
C21 O4 1.362(3)
C21 C22 1.370(3)
C22 C23 1.398(3)
C22 H22 0.9500
C23 C26 1.435(3)
C24 O3 1.428(3)
C24 H24A 0.9800
C24 H24B 0.9800
C24 H24C 0.9800
C25 O4 1.430(3)
C25 H25A 0.9800
C25 H25B 0.9800
C25 H25C 0.9800
C26 C27 1.195(3)
C27 C28 1.436(3)
C28 C33 1.393(3)
C28 C29 1.398(3)
C29 C30 1.372(3)
C29 H29 0.9500
C30 O5 1.358(3)
C30 C31 1.406(3)
C31 O6 1.361(3)
C31 C32 1.369(3)
C32 C33 1.407(3)
C32 H32 0.9500
C33 C36 1.440(3)
C34 O5 1.423(3)
C34 H34A 0.9800
C34 H34B 0.9800
C34 H34C 0.9800
C35 O6 1.420(3)
C35 H35A 0.9800
C35 H35B 0.9800
C35 H35C 0.9800
C36 C37 1.180(3)
C37 C38 1.446(4)
C38 C42 1.381(4)
C38 C39 1.384(3)
C39 C40 1.383(4)
C39 H39 0.9500
C40 C41 1.368(4)
C40 H40 0.9500
C41 N2 1.309(4)
C41 H41 0.9500
C42 N2 1.337(3)
C42 H42 0.9500

loop_
_geom_torsion_atom_site_label_1
_geom_torsion_atom_site_label_2
_geom_torsion_atom_site_label_3
_geom_torsion_atom_site_label_4
_geom_torsion
N1 C2 C3 C4 -0.5(4)
C2 C3 C4 C5 -1.0(4)
C3 C4 C5 C1 1.5(4)
C3 C4 C5 C6 -176.4(2)
N1 C1 C5 C4 -0.9(4)
N1 C1 C5 C6 177.2(3)
C13 C8 C9 C10 0.7(3)
C7 C8 C9 C10 -179.6(2)
C8 C9 C10 O1 -178.9(2)
C8 C9 C10 C11 -0.2(4)
O1 C10 C11 O2 -2.1(3)
C9 C10 C11 O2 179.1(2)
O1 C10 C11 C12 178.7(2)
C9 C10 C11 C12 0.0(3)
O2 C11 C12 C13 -179.2(2)
C10 C11 C12 C13 -0.2(3)
C11 C12 C13 C8 0.7(3)
C11 C12 C13 C16 179.9(2)
C9 C8 C13 C12 -0.9(3)
C7 C8 C13 C12 179.4(2)
C9 C8 C13 C16 179.9(2)
C7 C8 C13 C16 0.2(3)
C23 C18 C19 C20 0.3(3)
C17 C18 C19 C20 -179.8(2)
C18 C19 C20 O3 179.9(2)
C18 C19 C20 C21 0.1(3)
O3 C20 C21 O4 1.6(3)
C19 C20 C21 O4 -178.5(2)
O3 C20 C21 C22 179.7(2)
C19 C20 C21 C22 -0.4(3)
O4 C21 C22 C23 178.3(2)
C20 C21 C22 C23 0.4(4)
C21 C22 C23 C18 -0.1(4)
C21 C22 C23 C26 -179.5(2)
C19 C18 C23 C22 -0.2(3)
C17 C18 C23 C22 179.8(2)
C19 C18 C23 C26 179.2(2)
C17 C18 C23 C26 -0.7(3)
C33 C28 C29 C30 1.4(3)
C27 C28 C29 C30 -178.0(2)
C28 C29 C30 O5 178.8(2)
C28 C29 C30 C31 -0.2(3)
O5 C30 C31 O6 -0.5(3)
C29 C30 C31 O6 178.58(19)
O5 C30 C31 C32 179.27(19)
C29 C30 C31 C32 -1.6(3)
O6 C31 C32 C33 -178.1(2)
C30 C31 C32 C33 2.2(3)
C29 C28 C33 C32 -0.9(3)
C27 C28 C33 C32 178.5(2)
C29 C28 C33 C36 180.0(2)
C27 C28 C33 C36 -0.7(3)
C31 C32 C33 C28 -0.9(3)
C31 C32 C33 C36 178.2(2)
C42 C38 C39 C40 1.0(4)
C37 C38 C39 C40 -177.9(2)
C38 C39 C40 C41 -0.1(4)
C39 C40 C41 N2 -0.1(5)
C39 C38 C42 N2 -1.8(4)
C37 C38 C42 N2 177.1(3)
C5 C1 N1 C2 -0.5(4)
C3 C2 N1 C1 1.2(4)
C40 C41 N2 C42 -0.7(5)
C38 C42 N2 C41 1.6(5)
C9 C10 O1 C14 -7.7(3)
C11 C10 O1 C14 173.6(2)
C12 C11 O2 C15 -11.5(3)
C10 C11 O2 C15 169.5(2)
C19 C20 O3 C24 12.7(3)
C21 C20 O3 C24 -167.4(2)
C22 C21 O4 C25 0.1(3)
C20 C21 O4 C25 178.1(2)
C29 C30 O5 C34 6.6(3)
C31 C30 O5 C34 -174.3(2)
C32 C31 O6 C35 2.7(3)
C30 C31 O6 C35 -177.6(2)

loop_
_cod_related_entry_id
_cod_related_entry_code
_cod_related_entry_database
1 21157232 ChemSpider
